data_4349481
loop_
_publ_author_name
'Liu, Cai-Ming'
'Zhang, De-Qing'
'Zhao, Yong-Sheng'
'Hao, Xiang'
'Zhu, Dao-Ben'

_publ_section_title
;
 Two-step warming solvothermal syntheses, luminescence and slow magnetic
 relaxation of isostructural dense LnMOFs based on nanoscale 3-connected
 linkers
;
_journal_issue 8
_journal_name_full 'Inorganic Chemistry Frontiers'
_journal_page_first 1076
_journal_paper_doi 10.1039/C6QI00137H
_journal_volume 3
_journal_year 2016
_chemical_formula_sum 'C27 H17 Dy N0 O7'
_chemical_formula_weight 615.91
_space_group_IT_number 70
_space_group_name_Hall '-F 2uv 2vw'
_space_group_name_H-M_alt 'F d d d :2'
_symmetry_cell_setting orthorhombic
_symmetry_space_group_name_H-M 'F d d d :2'
_atom_sites_solution_hydrogens constr
_atom_sites_solution_primary direct
_atom_sites_solution_secondary difmap
_audit_creation_method SHELXL-97
_audit_update_record
;
2016-04-14 deposited with the CCDC.
2016-06-20 downloaded from the CCDC.
;
_cell_angle_alpha 90.00
_cell_angle_beta 90.00
_cell_angle_gamma 90.00
_cell_formula_units_Z 32
_cell_length_a 22.497(5)
_cell_length_b 28.847(6)
_cell_length_c 28.988(6)
_cell_measurement_reflns_used 15120
_cell_measurement_temperature 173(2)
_cell_measurement_theta_max 27.4832
_cell_measurement_theta_min 1.4049
_cell_volume 18812(7)
_computing_cell_refinement SMART
_computing_data_collection 'SMART (Bruker, 2000)'
_computing_data_reduction 'SAINT (Bruker, 2000)'
_computing_molecular_graphics 'SHELXL-97 (Sheldrick, 1997)'
_computing_publication_material 'SHELXL-97 (Sheldrick, 1997)'
_computing_structure_refinement 'SHELXL-97 (Sheldrick, 1997)'
_computing_structure_solution 'SHELXS-97 (Sheldrick, 1990)'
_diffrn_ambient_temperature 173(2)
_diffrn_detector_area_resol_mean '15x15 microns'
_diffrn_measured_fraction_theta_full 0.998
_diffrn_measured_fraction_theta_max 0.998
_diffrn_measurement_device_type 'CCD area dtetector'
_diffrn_measurement_method 'phi and omega scans'
_diffrn_radiation_monochromator graphite
_diffrn_radiation_source 'fine-focus sealed tube'
_diffrn_radiation_type MoK\a
_diffrn_radiation_wavelength 0.71073
_diffrn_reflns_av_R_equivalents 0.0508
_diffrn_reflns_av_sigmaI/netI 0.0272
_diffrn_reflns_limit_h_max 29
_diffrn_reflns_limit_h_min -29
_diffrn_reflns_limit_k_max 37
_diffrn_reflns_limit_k_min -37
_diffrn_reflns_limit_l_max 37
_diffrn_reflns_limit_l_min -37
_diffrn_reflns_number 51832
_diffrn_reflns_theta_full 26.00
_diffrn_reflns_theta_max 27.45
_diffrn_reflns_theta_min 2.69
_exptl_absorpt_coefficient_mu 3.223
_exptl_absorpt_correction_T_max 1.0000
_exptl_absorpt_correction_T_min 0.7834
_exptl_absorpt_correction_type multi-scan
_exptl_crystal_colour 'light yellow'
_exptl_crystal_density_diffrn 1.740
_exptl_crystal_density_method 'not measured'
_exptl_crystal_description rod
_exptl_crystal_F_000 9632
_exptl_crystal_preparation 'Magnetic properties'
_exptl_crystal_size_max 0.33
_exptl_crystal_size_mid 0.10
_exptl_crystal_size_min 0.10
_refine_diff_density_max 4.410
_refine_diff_density_min -2.158
_refine_diff_density_rms 0.191
_refine_ls_extinction_method none
_refine_ls_goodness_of_fit_ref 1.123
_refine_ls_hydrogen_treatment mixed
_refine_ls_matrix_type full
_refine_ls_number_parameters 316
_refine_ls_number_reflns 5386
_refine_ls_number_restraints 0
_refine_ls_restrained_S_all 1.123
_refine_ls_R_factor_all 0.0938
_refine_ls_R_factor_gt 0.0919
_refine_ls_shift/su_max 0.000
_refine_ls_shift/su_mean 0.000
_refine_ls_structure_factor_coef Fsqd
_refine_ls_weighting_details 'calc w=1/[\s^2^(Fo^2^)+(0.0819P)^2^+823.0549P] where P=(Fo^2^+2Fc^2^)/3'
_refine_ls_weighting_scheme calc
_refine_ls_wR_factor_gt 0.2165
_refine_ls_wR_factor_ref 0.2168
_reflns_number_gt 5354
_reflns_number_total 5386
_reflns_threshold_expression >2sigma(I)
_cod_data_source_file c6qi00137h2.cif
_cod_data_source_block a
_cod_depositor_comments
;
The following automatic conversions were performed:

data item '_symmetry_cell_setting' value 'Orthorhombic' was changed
to 'orthorhombic' in accordance with the
/home/saulius/struct/COD-crude-data/automatic-downloads/DataCite-retrospective/RSC/depositions/lib/dictionaries/cif_core.dic
dictionary named 'cif_core.dic' version 2.4.2 last updated on
2011-04-26.

Automatic conversion script
Id: cif_fix_values 6909 2019-04-08 15:41:33Z antanas 
;
_cod_original_cell_volume 18813(7)
_cod_original_sg_symbol_H-M Fddd
_cod_database_code 4349481

loop_
_symmetry_equiv_pos_as_xyz
'x, y, z'
'-x+3/4, -y+3/4, z'
'-x+3/4, y, -z+3/4'
'x, -y+3/4, -z+3/4'
'x, y+1/2, z+1/2'
'-x+3/4, -y+5/4, z+1/2'
'-x+3/4, y+1/2, -z+5/4'
'x, -y+5/4, -z+5/4'
'x+1/2, y, z+1/2'
'-x+5/4, -y+3/4, z+1/2'
'-x+5/4, y, -z+5/4'
'x+1/2, -y+3/4, -z+5/4'
'x+1/2, y+1/2, z'
'-x+5/4, -y+5/4, z'
'-x+5/4, y+1/2, -z+3/4'
'x+1/2, -y+5/4, -z+3/4'
'-x, -y, -z'
'x-3/4, y-3/4, -z'
'x-3/4, -y, z-3/4'
'-x, y-3/4, z-3/4'
'-x, -y+1/2, -z+1/2'
'x-3/4, y-1/4, -z+1/2'
'x-3/4, -y+1/2, z-1/4'
'-x, y-1/4, z-1/4'
'-x+1/2, -y, -z+1/2'
'x-1/4, y-3/4, -z+1/2'
'x-1/4, -y, z-1/4'
'-x+1/2, y-3/4, z-1/4'
'-x+1/2, -y+1/2, -z'
'x-1/4, y-1/4, -z'
'x-1/4, -y+1/2, z-3/4'
'-x+1/2, y-1/4, z-3/4'

loop_
_atom_site_label
_atom_site_type_symbol
_atom_site_fract_x
_atom_site_fract_y
_atom_site_fract_z
_atom_site_U_iso_or_equiv
_atom_site_adp_type
_atom_site_occupancy
_atom_site_symmetry_multiplicity
_atom_site_calc_flag
_atom_site_refinement_flags
Dy1 Dy 0.94459(2) 0.451274(18) 0.473228(17) 0.0562(2) Uani 1 1 d .
O1 O 0.8964(4) 0.5067(5) 0.5153(3) 0.102(4) Uani 1 1 d .
O1W O 0.9372(8) 0.4022(6) 0.4050(4) 0.177(8) Uani 1 1 d .
H1WA H 0.9281 0.3758 0.4128 0.213 Uiso 1 1 calc R
H1WB H 0.9425 0.4250 0.3869 0.213 Uiso 1 1 d R
O2 O 0.9598(4) 0.5561(4) 0.5517(3) 0.083(3) Uani 1 1 d .
O3 O 0.8173(4) 0.7445(3) 0.9139(3) 0.082(3) Uani 1 1 d .
O4 O 0.7490(4) 0.7141(4) 0.9584(3) 0.081(2) Uani 1 1 d .
O5 O 0.4032(4) 0.4321(3) 0.7837(5) 0.110(4) Uani 1 1 d .
O6 O 0.4520(4) 0.3715(3) 0.7484(3) 0.074(2) Uani 1 1 d .
C1 C 0.9116(6) 0.5343(6) 0.5471(5) 0.082(4) Uani 1 1 d .
C2 C 0.8670(6) 0.5395(5) 0.5863(5) 0.079(4) Uani 1 1 d .
C3 C 0.8826(10) 0.5616(10) 0.6246(7) 0.180(13) Uani 1 1 d .
H3 H 0.9206 0.5741 0.6272 0.216 Uiso 1 1 calc R
C4 C 0.8434(10) 0.5659(10) 0.6598(7) 0.192(15) Uani 1 1 d .
H4 H 0.8555 0.5822 0.6859 0.230 Uiso 1 1 calc R
C5 C 0.7872(6) 0.5480(5) 0.6595(5) 0.083(4) Uani 1 1 d .
C6 C 0.7755(8) 0.5219(10) 0.6231(7) 0.171(12) Uani 1 1 d .
H6 H 0.7397 0.5057 0.6222 0.206 Uiso 1 1 calc R
C7 C 0.8144(8) 0.5176(10) 0.5862(8) 0.185(14) Uani 1 1 d .
H7 H 0.8039 0.4994 0.5610 0.222 Uiso 1 1 calc R
C8 C 0.7468(6) 0.5509(5) 0.6998(5) 0.082(4) Uani 1 1 d .
C9 C 0.7594(5) 0.5820(4) 0.7352(4) 0.068(3) Uani 1 1 d .
H9 H 0.7923 0.6014 0.7328 0.082 Uiso 1 1 calc R
C10 C 0.7237(5) 0.5846(4) 0.7741(4) 0.065(3) Uani 1 1 d .
C11 C 0.6728(6) 0.5577(4) 0.7765(4) 0.073(3) Uani 1 1 d .
H11 H 0.6488 0.5593 0.8026 0.088 Uiso 1 1 calc R
C12 C 0.6568(5) 0.5280(4) 0.7405(5) 0.073(3) Uani 1 1 d .
C13 C 0.6952(6) 0.5247(5) 0.7024(5) 0.089(5) Uani 1 1 d .
H13 H 0.6858 0.5045 0.6785 0.106 Uiso 1 1 calc R
C14 C 0.7390(4) 0.6162(4) 0.8135(4) 0.057(2) Uani 1 1 d .
C15 C 0.7873(5) 0.6466(4) 0.8112(5) 0.074(3) Uani 1 1 d .
H15 H 0.8115 0.6463 0.7853 0.089 Uiso 1 1 calc R
C16 C 0.7997(5) 0.6769(4) 0.8465(4) 0.069(3) Uani 1 1 d .
H16 H 0.8320 0.6968 0.8438 0.083 Uiso 1 1 calc R
C17 C 0.7657(5) 0.6785(4) 0.8855(4) 0.061(3) Uani 1 1 d .
C18 C 0.7200(6) 0.6475(5) 0.8886(4) 0.081(4) Uani 1 1 d .
H18 H 0.6970 0.6470 0.9153 0.097 Uiso 1 1 calc R
C19 C 0.7070(6) 0.6174(5) 0.8541(4) 0.083(4) Uani 1 1 d .
H19 H 0.6755 0.5969 0.8579 0.100 Uiso 1 1 calc R
C20 C 0.7784(5) 0.7145(5) 0.9216(4) 0.066(3) Uani 1 1 d .
C21 C 0.6026(6) 0.4995(5) 0.7431(6) 0.082(4) Uani 1 1 d .
C22 C 0.5547(6) 0.5136(5) 0.7699(6) 0.089(4) Uani 1 1 d .
H22 H 0.5563 0.5419 0.7853 0.107 Uiso 1 1 calc R
C23 C 0.5052(6) 0.4863(4) 0.7739(6) 0.088(4) Uani 1 1 d .
H23 H 0.4723 0.4978 0.7895 0.105 Uiso 1 1 calc R
C24 C 0.5025(5) 0.4426(4) 0.7556(5) 0.072(3) Uani 1 1 d .
C25 C 0.5498(5) 0.4278(5) 0.7293(4) 0.070(3) Uani 1 1 d .
H25 H 0.5487 0.3987 0.7156 0.085 Uiso 1 1 calc R
C26 C 0.5986(6) 0.4556(5) 0.7231(5) 0.082(4) Uani 1 1 d .
H26 H 0.6299 0.4449 0.7051 0.099 Uiso 1 1 calc R
C27 C 0.4490(5) 0.4131(4) 0.7620(6) 0.083(4) Uani 1 1 d .

loop_
_atom_site_aniso_label
_atom_site_aniso_U_11
_atom_site_aniso_U_22
_atom_site_aniso_U_33
_atom_site_aniso_U_23
_atom_site_aniso_U_13
_atom_site_aniso_U_12
Dy1 0.0458(3) 0.0699(4) 0.0530(3) 0.0121(2) 0.00386(19) -0.0072(2)
O1 0.046(4) 0.185(11) 0.076(6) -0.045(7) 0.005(4) 0.008(6)
O1W 0.238(18) 0.219(16) 0.074(7) -0.016(9) 0.000(9) -0.158(15)
O2 0.064(5) 0.110(7) 0.074(5) -0.006(5) 0.025(4) -0.015(5)
O3 0.067(5) 0.099(6) 0.080(6) -0.036(5) 0.008(4) -0.013(5)
O4 0.081(6) 0.109(7) 0.054(4) -0.017(4) 0.005(4) 0.009(5)
O5 0.045(4) 0.070(5) 0.215(13) -0.015(7) 0.005(6) -0.006(4)
O6 0.064(5) 0.051(4) 0.107(7) 0.002(4) 0.012(4) -0.010(3)
C1 0.049(6) 0.123(11) 0.072(8) -0.003(8) 0.013(6) 0.005(7)
C2 0.064(7) 0.100(9) 0.072(8) -0.020(7) 0.018(6) -0.010(7)
C3 0.138(16) 0.29(3) 0.111(13) -0.089(17) 0.077(13) -0.144(19)
C4 0.17(2) 0.29(3) 0.115(14) -0.114(18) 0.084(14) -0.16(2)
C5 0.085(9) 0.093(9) 0.072(8) -0.031(7) 0.034(7) -0.038(7)
C6 0.088(11) 0.29(3) 0.134(15) -0.146(18) 0.059(11) -0.094(15)
C7 0.091(12) 0.30(3) 0.164(18) -0.16(2) 0.084(13) -0.100(16)
C8 0.073(8) 0.094(9) 0.080(8) -0.033(7) 0.021(7) -0.029(7)
C9 0.059(6) 0.084(8) 0.061(6) -0.019(6) 0.017(5) -0.025(6)
C10 0.061(6) 0.071(7) 0.064(6) -0.014(5) 0.013(5) -0.019(5)
C11 0.064(7) 0.079(7) 0.077(8) -0.025(6) 0.030(6) -0.024(6)
C12 0.054(6) 0.079(7) 0.084(8) -0.016(6) 0.014(6) -0.028(6)
C13 0.074(8) 0.106(10) 0.086(9) -0.043(8) 0.027(7) -0.047(7)
C14 0.047(5) 0.063(6) 0.062(6) -0.007(5) 0.012(4) -0.009(4)
C15 0.064(7) 0.080(8) 0.080(8) -0.031(6) 0.022(6) -0.017(6)
C16 0.058(6) 0.079(7) 0.070(7) -0.019(6) 0.002(5) -0.020(5)
C17 0.053(5) 0.072(6) 0.058(6) -0.012(5) -0.001(5) 0.001(5)
C18 0.074(7) 0.132(11) 0.037(5) -0.021(6) 0.015(5) -0.020(8)
C19 0.078(8) 0.113(11) 0.058(7) -0.010(7) 0.014(6) -0.039(8)
C20 0.063(6) 0.091(8) 0.045(5) -0.017(5) 0.003(5) 0.010(6)
C21 0.065(7) 0.072(7) 0.110(10) -0.024(7) 0.018(7) -0.024(6)
C22 0.065(7) 0.072(8) 0.131(13) -0.030(8) 0.024(8) -0.018(6)
C23 0.055(6) 0.062(7) 0.146(14) -0.020(8) 0.012(8) -0.013(5)
C24 0.044(5) 0.057(6) 0.116(10) -0.001(6) -0.001(6) -0.002(5)
C25 0.059(6) 0.072(7) 0.080(8) -0.019(6) -0.004(6) -0.014(5)
C26 0.060(7) 0.095(9) 0.092(9) -0.036(7) 0.016(6) -0.023(6)
C27 0.052(6) 0.062(7) 0.135(12) -0.001(7) 0.007(7) -0.007(5)

loop_
_atom_type_symbol
_atom_type_description
_atom_type_scat_dispersion_real
_atom_type_scat_dispersion_imag
_atom_type_scat_source
C C 0.0033 0.0016 'International Tables Vol C Tables 4.2.6.8 and 6.1.1.4'
H H 0.0000 0.0000 'International Tables Vol C Tables 4.2.6.8 and 6.1.1.4'
N N 0.0061 0.0033 'International Tables Vol C Tables 4.2.6.8 and 6.1.1.4'
O O 0.0106 0.0060 'International Tables Vol C Tables 4.2.6.8 and 6.1.1.4'
Dy Dy -0.1892 4.4098 'International Tables Vol C Tables 4.2.6.8 and 6.1.1.4'

loop_
_geom_angle_atom_site_label_1
_geom_angle_atom_site_label_2
_geom_angle_atom_site_label_3
_geom_angle
_geom_angle_site_symmetry_1
_geom_angle_site_symmetry_3
O6 Dy1 O5 83.0(3) 12 11
O6 Dy1 O2 87.6(3) 12 17_766
O5 Dy1 O2 149.4(4) 11 17_766
O6 Dy1 O1 119.4(4) 12 .
O5 Dy1 O1 76.0(4) 11 .
O2 Dy1 O1 133.1(4) 17_766 .
O6 Dy1 O3 153.7(4) 12 6_654
O5 Dy1 O3 89.3(4) 11 6_654
O2 Dy1 O3 86.4(3) 17_766 6_654
O1 Dy1 O3 82.5(4) . 6_654
O6 Dy1 O4 78.5(3) 12 22_656
O5 Dy1 O4 127.9(4) 11 22_656
O2 Dy1 O4 77.9(3) 17_766 22_656
O1 Dy1 O4 71.9(3) . 22_656
O3 Dy1 O4 124.9(3) 6_654 22_656
O6 Dy1 O1W 76.2(5) 12 .
O5 Dy1 O1W 73.8(5) 11 .
O2 Dy1 O1W 75.7(5) 17_766 .
O1 Dy1 O1W 143.8(5) . .
O3 Dy1 O1W 77.5(5) 6_654 .
O4 Dy1 O1W 143.9(5) 22_656 .
O6 Dy1 O4 146.8(3) 12 6_654
O5 Dy1 O4 129.8(3) 11 6_654
O2 Dy1 O4 66.7(3) 17_766 6_654
O1 Dy1 O4 71.6(4) . 6_654
O3 Dy1 O4 49.7(3) 6_654 6_654
O4 Dy1 O4 75.8(3) 22_656 6_654
O1W Dy1 O4 114.5(4) . 6_654
O6 Dy1 C20 160.8(3) 12 6_654
O5 Dy1 C20 111.0(4) 11 6_654
O2 Dy1 C20 73.7(4) 17_766 6_654
O1 Dy1 C20 77.9(4) . 6_654
O3 Dy1 C20 24.5(3) 6_654 6_654
O4 Dy1 C20 101.1(3) 22_656 6_654
O1W Dy1 C20 94.7(4) . 6_654
O4 Dy1 C20 25.3(3) 6_654 6_654
C1 O1 Dy1 134.5(8) . .
Dy1 O1W H1WA 109.5 . .
Dy1 O1W H1WB 92.4 . .
H1WA O1W H1WB 157.5 . .
C1 O2 Dy1 137.0(9) . 17_766
C20 O3 Dy1 104.6(7) . 6_655
C20 O4 Dy1 171.6(9) . 26_566
C20 O4 Dy1 83.3(8) . 6_655
Dy1 O4 Dy1 104.2(3) 26_566 6_655
C27 O5 Dy1 144.0(11) . 11
C27 O6 Dy1 139.8(10) . 12_455
O1 C1 O2 128.6(12) . .
O1 C1 C2 115.4(12) . .
O2 C1 C2 115.9(13) . .
C3 C2 C7 117.6(13) . .
C3 C2 C1 119.8(13) . .
C7 C2 C1 122.1(13) . .
C2 C3 C4 120.1(16) . .
C2 C3 H3 119.9 . .
C4 C3 H3 119.9 . .
C3 C4 C5 124.2(16) . .
C3 C4 H4 117.9 . .
C5 C4 H4 117.9 . .
C6 C5 C4 114.0(13) . .
C6 C5 C8 122.5(12) . .
C4 C5 C8 122.8(12) . .
C5 C6 C7 122.6(14) . .
C5 C6 H6 118.7 . .
C7 C6 H6 118.7 . .
C2 C7 C6 120.8(15) . .
C2 C7 H7 119.6 . .
C6 C7 H7 119.6 . .
C13 C8 C9 118.8(11) . .
C13 C8 C5 121.7(11) . .
C9 C8 C5 119.5(11) . .
C10 C9 C8 121.1(10) . .
C10 C9 H9 119.5 . .
C8 C9 H9 119.5 . .
C11 C10 C9 119.3(10) . .
C11 C10 C14 119.4(9) . .
C9 C10 C14 121.2(9) . .
C10 C11 C12 121.2(10) . .
C10 C11 H11 119.4 . .
C12 C11 H11 119.4 . .
C11 C12 C13 118.1(10) . .
C11 C12 C21 121.0(11) . .
C13 C12 C21 120.8(11) . .
C8 C13 C12 121.3(11) . .
C8 C13 H13 119.4 . .
C12 C13 H13 119.3 . .
C19 C14 C15 115.4(10) . .
C19 C14 C10 123.0(10) . .
C15 C14 C10 121.6(9) . .
C16 C15 C14 121.5(11) . .
C16 C15 H15 119.3 . .
C14 C15 H15 119.3 . .
C17 C16 C15 121.6(11) . .
C17 C16 H16 119.2 . .
C15 C16 H16 119.2 . .
C18 C17 C16 117.0(10) . .
C18 C17 C20 123.4(10) . .
C16 C17 C20 119.5(10) . .
C19 C18 C17 122.2(10) . .
C19 C18 H18 118.9 . .
C17 C18 H18 118.9 . .
C18 C19 C14 122.2(11) . .
C18 C19 H19 118.9 . .
C14 C19 H19 118.9 . .
O3 C20 O4 121.8(11) . .
O3 C20 C17 119.2(10) . .
O4 C20 C17 119.0(12) . .
O3 C20 Dy1 50.9(6) . 6_655
O4 C20 Dy1 71.4(7) . 6_655
C17 C20 Dy1 166.7(9) . 6_655
C22 C21 C26 116.7(11) . .
C22 C21 C12 120.5(11) . .
C26 C21 C12 122.5(12) . .
C23 C22 C21 120.5(12) . .
C23 C22 H22 119.7 . .
C21 C22 H22 119.7 . .
C24 C23 C22 122.3(13) . .
C24 C23 H23 118.8 . .
C22 C23 H23 118.8 . .
C23 C24 C25 117.6(11) . .
C23 C24 C27 121.1(12) . .
C25 C24 C27 121.2(11) . .
C26 C25 C24 120.8(11) . .
C26 C25 H25 119.6 . .
C24 C25 H25 119.6 . .
C25 C26 C21 121.8(12) . .
C25 C26 H26 119.1 . .
C21 C26 H26 119.1 . .
O6 C27 O5 125.6(11) . .
O6 C27 C24 117.5(11) . .
O5 C27 C24 116.9(11) . .

loop_
_geom_bond_atom_site_label_1
_geom_bond_atom_site_label_2
_geom_bond_distance
_geom_bond_site_symmetry_2
Dy1 O6 2.261(8) 12
Dy1 O5 2.279(9) 11
Dy1 O2 2.278(8) 17_766
Dy1 O1 2.284(10) .
Dy1 O3 2.340(8) 6_654
Dy1 O4 2.358(9) 22_656
Dy1 O1W 2.437(12) .
Dy1 O4 2.785(10) 6_654
Dy1 C20 2.917(12) 6_654
O1 C1 1.265(17) .
O1W H1WA 0.8200 .
O1W H1WB 0.8501 .
O2 C1 1.263(16) .
O2 Dy1 2.278(8) 17_766
O3 C20 1.251(15) .
O3 Dy1 2.340(8) 6_655
O4 C20 1.256(13) .
O4 Dy1 2.358(9) 26_566
O4 Dy1 2.785(10) 6_655
O5 C27 1.326(16) .
O5 Dy1 2.279(9) 11
O6 C27 1.264(15) .
O6 Dy1 2.261(8) 12_455
C1 C2 1.524(17) .
C2 C3 1.33(2) .
C2 C7 1.34(2) .
C3 C4 1.36(2) .
C3 H3 0.9300 .
C4 C5 1.36(2) .
C4 H4 0.9300 .
C5 C6 1.323(18) .
C5 C8 1.484(17) .
C6 C7 1.39(2) .
C6 H6 0.9300 .
C7 H7 0.9300 .
C8 C13 1.389(16) .
C8 C9 1.393(16) .
C9 C10 1.386(15) .
C9 H9 0.9300 .
C10 C11 1.386(15) .
C10 C14 1.501(15) .
C11 C12 1.399(16) .
C11 H11 0.9300 .
C12 C13 1.404(17) .
C12 C21 1.473(15) .
C13 H13 0.9300 .
C14 C19 1.380(15) .
C14 C15 1.398(14) .
C15 C16 1.374(15) .
C15 H15 0.9300 .
C16 C17 1.366(16) .
C16 H16 0.9300 .
C17 C18 1.366(17) .
C17 C20 1.501(15) .
C18 C19 1.357(17) .
C18 H18 0.9300 .
C19 H19 0.9300 .
C20 Dy1 2.917(12) 6_655
C21 C22 1.389(18) .
C21 C26 1.396(17) .
C22 C23 1.370(17) .
C22 H22 0.9300 .
C23 C24 1.369(17) .
C23 H23 0.9300 .
C24 C25 1.378(17) .
C24 C27 1.484(16) .
C25 C26 1.370(16) .
C25 H25 0.9300 .
C26 H26 0.9300 .

loop_
_geom_torsion_atom_site_label_1
_geom_torsion_atom_site_label_2
_geom_torsion_atom_site_label_3
_geom_torsion_atom_site_label_4
_geom_torsion
_geom_torsion_site_symmetry_1
_geom_torsion_site_symmetry_4
O6 Dy1 O1 C1 85.8(15) 12 .
O5 Dy1 O1 C1 159.3(16) 11 .
O2 Dy1 O1 C1 -31.7(17) 17_766 .
O3 Dy1 O1 C1 -109.6(15) 6_654 .
O4 Dy1 O1 C1 20.9(14) 22_656 .
O1W Dy1 O1 C1 -166.4(13) . .
O4 Dy1 O1 C1 -59.7(15) 6_654 .
C20 Dy1 O1 C1 -85.2(15) 6_654 .
Dy1 O1 C1 O2 38(3) . .
Dy1 O1 C1 C2 -138.1(12) . .
Dy1 O2 C1 O1 -23(3) 17_766 .
Dy1 O2 C1 C2 153.1(10) 17_766 .
O1 C1 C2 C3 169(2) . .
O2 C1 C2 C3 -7(3) . .
O1 C1 C2 C7 -2(3) . .
O2 C1 C2 C7 -179(2) . .
C7 C2 C3 C4 -7(4) . .
C1 C2 C3 C4 -179(3) . .
C2 C3 C4 C5 1(5) . .
C3 C4 C5 C6 6(5) . .
C3 C4 C5 C8 176(3) . .
C4 C5 C6 C7 -7(4) . .
C8 C5 C6 C7 -177(3) . .
C3 C2 C7 C6 6(4) . .
C1 C2 C7 C6 178(2) . .
C5 C6 C7 C2 1(5) . .
C6 C5 C8 C13 3(3) . .
C4 C5 C8 C13 -166(2) . .
C6 C5 C8 C9 -175(2) . .
C4 C5 C8 C9 16(3) . .
C13 C8 C9 C10 5(2) . .
C5 C8 C9 C10 -177.9(14) . .
C8 C9 C10 C11 -4(2) . .
C8 C9 C10 C14 176.6(13) . .
C9 C10 C11 C12 0(2) . .
C14 C10 C11 C12 179.7(13) . .
C10 C11 C12 C13 3(2) . .
C10 C11 C12 C21 -179.8(14) . .
C9 C8 C13 C12 -2(3) . .
C5 C8 C13 C12 -179.4(16) . .
C11 C12 C13 C8 -2(2) . .
C21 C12 C13 C8 -179.2(16) . .
C11 C10 C14 C19 5(2) . .
C9 C10 C14 C19 -175.3(14) . .
C11 C10 C14 C15 -175.1(13) . .
C9 C10 C14 C15 4.6(19) . .
C19 C14 C15 C16 -3(2) . .
C10 C14 C15 C16 177.2(13) . .
C14 C15 C16 C17 0(2) . .
C15 C16 C17 C18 2(2) . .
C15 C16 C17 C20 -175.6(12) . .
C16 C17 C18 C19 -2(2) . .
C20 C17 C18 C19 175.3(14) . .
C17 C18 C19 C14 0(2) . .
C15 C14 C19 C18 3(2) . .
C10 C14 C19 C18 -177.3(14) . .
Dy1 O3 C20 O4 -9.8(14) 6_655 .
Dy1 O3 C20 C17 169.2(9) 6_655 .
Dy1 O4 C20 O3 -144(5) 26_566 .
Dy1 O4 C20 O3 8.0(12) 6_655 .
Dy1 O4 C20 C17 37(6) 26_566 .
Dy1 O4 C20 C17 -171.0(10) 6_655 .
Dy1 O4 C20 Dy1 -152(6) 26_566 6_655
C18 C17 C20 O3 -172.8(13) . .
C16 C17 C20 O3 4.8(18) . .
C18 C17 C20 O4 6.3(19) . .
C16 C17 C20 O4 -176.1(12) . .
C18 C17 C20 Dy1 -134(3) . 6_655
C16 C17 C20 Dy1 44(4) . 6_655
C11 C12 C21 C22 27(2) . .
C13 C12 C21 C22 -155.9(17) . .
C11 C12 C21 C26 -147.0(16) . .
C13 C12 C21 C26 30(2) . .
C26 C21 C22 C23 -3(3) . .
C12 C21 C22 C23 -177.4(16) . .
C21 C22 C23 C24 6(3) . .
C22 C23 C24 C25 -5(2) . .
C22 C23 C24 C27 177.7(16) . .
C23 C24 C25 C26 2(2) . .
C27 C24 C25 C26 179.1(14) . .
C24 C25 C26 C21 0(2) . .
C22 C21 C26 C25 0(2) . .
C12 C21 C26 C25 174.2(15) . .
Dy1 O6 C27 O5 -56(2) 12_455 .
Dy1 O6 C27 C24 119.8(14) 12_455 .
Dy1 O5 C27 O6 -63(3) 11 .
Dy1 O5 C27 C24 120.5(14) 11 .
C23 C24 C27 O6 -172.8(15) . .
C25 C24 C27 O6 10(2) . .
C23 C24 C27 O5 4(2) . .
C25 C24 C27 O5 -173.0(14) . .
